data_4333565
loop_
_publ_author_name
'Mohammad Reza Halvagar'
'Benjamin Neisen'
'William B. Tolman'

_publ_contact_author_email wtolman@umn.edu
_publ_contact_author_name 'William B. Tolman'
_publ_section_title
;
 Copper-, Palladium-, and Platinum-Containing Complexes of an Asymmetric
 Dinucleating Ligand
;
_journal_name_full 'Inorganic Chemistry'
_journal_page_first 793
_journal_page_last 799
_journal_paper_doi 10.1021/ic301914u
_journal_volume 52
_journal_year 2013
_chemical_formula_moiety 'C28 H34 N6 O2 Cl Cu, C  F3  O3  S'
_chemical_formula_sum 'C29 H34 Cl Cu F3 N6 O5 S'
_chemical_formula_weight 734.67
_chemical_name_common LH2CuCl(OTf)
_space_group_IT_number 14
_symmetry_cell_setting monoclinic
_symmetry_Int_Tables_number 14
_symmetry_space_group_name_Hall '-P 2yn'
_symmetry_space_group_name_H-M 'P 1 21/n 1'
_atom_sites_solution_hydrogens geom
_atom_sites_solution_primary direct
_atom_sites_solution_secondary difmap
_audit_creation_method SHELXL-97
_cell_angle_alpha 90.00
_cell_angle_beta 103.5850(10)
_cell_angle_gamma 90.00
_cell_formula_units_Z 4
_cell_length_a 8.1504(7)
_cell_length_b 24.730(2)
_cell_length_c 16.3917(13)
_cell_measurement_reflns_used 4308
_cell_measurement_temperature 95(2)
_cell_measurement_theta_max 23.07
_cell_measurement_theta_min 2.08
_cell_volume 3211.5(5)
_computing_cell_refinement 'SMART, Bruker'
_computing_data_collection 'SMART, Bruker'
_computing_data_reduction 'SMART, Bruker'
_computing_publication_material 'SMART, Bruker'
_computing_structure_refinement 'SHELXL-97 (Sheldrick, 1997)'
_computing_structure_solution 'SHELXS-97 (Sheldrick, 1990)'
_diffrn_ambient_temperature 95(2)
_diffrn_measured_fraction_theta_full 0.960
_diffrn_measured_fraction_theta_max 0.960
_diffrn_measurement_device_type 'Bruker SMART Platform, CCD'
_diffrn_measurement_method 'area detector, omega scans per phi'
_diffrn_radiation_monochromator graphite
_diffrn_radiation_source 'fine-focus sealed tube'
_diffrn_radiation_type MoK\a
_diffrn_radiation_wavelength 0.71073
_diffrn_reflns_av_R_equivalents 0.0327
_diffrn_reflns_av_sigmaI/netI 0.0688
_diffrn_reflns_limit_h_max 4
_diffrn_reflns_limit_h_min -8
_diffrn_reflns_limit_k_max 26
_diffrn_reflns_limit_k_min -26
_diffrn_reflns_limit_l_max 18
_diffrn_reflns_limit_l_min -12
_diffrn_reflns_number 6460
_diffrn_reflns_theta_full 23.07
_diffrn_reflns_theta_max 23.07
_diffrn_reflns_theta_min 2.08
_exptl_absorpt_coefficient_mu 0.894
_exptl_absorpt_correction_T_max 0.9483
_exptl_absorpt_correction_T_min 0.6027
_exptl_absorpt_correction_type multi-scan
_exptl_absorpt_process_details 'SADABS, R. Blessing, 1995'
_exptl_crystal_colour Blue
_exptl_crystal_density_diffrn 1.519
_exptl_crystal_description Bluck
_exptl_crystal_F_000 1516
_exptl_crystal_recrystallization_method 'Slow evaporation of the methanolic solution of 4'
_exptl_crystal_size_max 0.63
_exptl_crystal_size_mid 0.06
_exptl_crystal_size_min 0.06
_refine_diff_density_max 0.917
_refine_diff_density_min -0.536
_refine_diff_density_rms 0.081
_refine_ls_extinction_method none
_refine_ls_goodness_of_fit_ref 1.069
_refine_ls_hydrogen_treatment constr
_refine_ls_matrix_type full
_refine_ls_number_parameters 418
_refine_ls_number_reflns 4308
_refine_ls_number_restraints 0
_refine_ls_restrained_S_all 1.069
_refine_ls_R_factor_all 0.0801
_refine_ls_R_factor_gt 0.0522
_refine_ls_shift/su_max 0.000
_refine_ls_shift/su_mean 0.000
_refine_ls_structure_factor_coef Fsqd
_refine_ls_weighting_details 'calc w=1/[\s^2^(Fo^2^)+(0.0658P)^2^+0.3424P] where P=(Fo^2^+2Fc^2^)/3'
_refine_ls_weighting_scheme calc
_refine_ls_wR_factor_gt 0.1233
_refine_ls_wR_factor_ref 0.1353
_reflns_number_gt 3120
_reflns_number_total 4308
_reflns_threshold_expression >2sigma(I)
_cod_data_source_file ic301914u_si_002_1.cif
_cod_data_source_block 4
_cod_original_sg_symbol_H-M 'P 21/n'
_cod_database_code 4333565

loop_
_symmetry_equiv_pos_as_xyz
'x, y, z'
'-x+1/2, y+1/2, -z+1/2'
'-x, -y, -z'
'x-1/2, -y-1/2, z-1/2'

loop_
_atom_site_label
_atom_site_type_symbol
_atom_site_fract_x
_atom_site_fract_y
_atom_site_fract_z
_atom_site_U_iso_or_equiv
_atom_site_adp_type
_atom_site_occupancy
_atom_site_symmetry_multiplicity
_atom_site_calc_flag
_atom_site_refinement_flags
C1 C 0.5251(10) 0.2003(4) -0.1268(6) 0.080(3) Uani 1 1 d .
C2 C -0.2042(7) 0.0100(2) 0.0667(3) 0.0381(15) Uani 1 1 d .
H2A H -0.2951 -0.0168 0.0540 0.057 Uiso 1 1 calc R
H2B H -0.1129 -0.0010 0.0406 0.057 Uiso 1 1 calc R
H2C H -0.2479 0.0453 0.0445 0.057 Uiso 1 1 calc R
C3 C -0.0678(7) -0.0413(2) 0.1875(3) 0.0286(13) Uani 1 1 d .
H3A H 0.0362 -0.0468 0.1672 0.034 Uiso 1 1 calc R
H3B H -0.1505 -0.0690 0.1602 0.034 Uiso 1 1 calc R
C4 C -0.0265(6) -0.0509(2) 0.2813(3) 0.0257(13) Uani 1 1 d .
C5 C -0.0987(7) -0.0944(2) 0.3124(4) 0.0308(14) Uani 1 1 d .
H5 H -0.1804 -0.1157 0.2752 0.037 Uiso 1 1 calc R
C6 C -0.0549(7) -0.1077(2) 0.3964(4) 0.0349(15) Uani 1 1 d .
H6 H -0.1038 -0.1385 0.4158 0.042 Uiso 1 1 calc R
C7 C 0.0603(6) -0.0763(2) 0.4528(3) 0.0306(13) Uani 1 1 d .
H7 H 0.0903 -0.0853 0.5108 0.037 Uiso 1 1 calc R
C8 C 0.1306(6) -0.0316(2) 0.4230(3) 0.0241(12) Uani 1 1 d .
C9 C 0.3291(6) -0.0032(2) 0.5571(3) 0.0270(13) Uani 1 1 d .
C10 C 0.4372(6) 0.0450(2) 0.5917(3) 0.0248(13) Uani 1 1 d .
C11 C 0.5161(6) 0.0478(2) 0.6755(3) 0.0284(13) Uani 1 1 d .
H11 H 0.5085 0.0187 0.7123 0.034 Uiso 1 1 calc R
C12 C 0.6063(6) 0.0936(2) 0.7052(3) 0.0321(14) Uani 1 1 d .
H12 H 0.6603 0.0971 0.7630 0.039 Uiso 1 1 calc R
C13 C 0.6167(6) 0.1344(2) 0.6492(3) 0.0309(13) Uani 1 1 d .
H13 H 0.6765 0.1667 0.6680 0.037 Uiso 1 1 calc R
C14 C 0.5390(6) 0.1275(2) 0.5658(3) 0.0276(13) Uani 1 1 d .
C15 C 0.5508(6) 0.1707(2) 0.5033(3) 0.0288(13) Uani 1 1 d .
C16 C 0.4787(6) 0.1864(2) 0.3489(3) 0.0252(13) Uani 1 1 d .
C17 C 0.3826(6) 0.1638(2) 0.2751(3) 0.0233(12) Uani 1 1 d .
H17 H 0.3383 0.1283 0.2760 0.028 Uiso 1 1 calc R
C18 C 0.3512(6) 0.1924(2) 0.2006(3) 0.0226(12) Uani 1 1 d .
C19 C 0.2511(6) 0.1690(2) 0.1195(3) 0.0255(13) Uani 1 1 d .
H19A H 0.3113 0.1367 0.1058 0.031 Uiso 1 1 calc R
H19B H 0.2474 0.1958 0.0743 0.031 Uiso 1 1 calc R
C21 C -0.0122(6) 0.1954(2) 0.1593(3) 0.0250(12) Uani 1 1 d .
H21A H -0.0288 0.2283 0.1239 0.030 Uiso 1 1 calc R
H21B H 0.0596 0.2050 0.2149 0.030 Uiso 1 1 calc R
C22 C -0.1813(6) 0.1748(2) 0.1692(3) 0.0286(13) Uani 1 1 d .
H22A H -0.2283 0.1999 0.2049 0.034 Uiso 1 1 calc R
H22B H -0.2615 0.1726 0.1137 0.034 Uiso 1 1 calc R
C23 C -0.3164(6) 0.0878(2) 0.1875(4) 0.0326(14) Uani 1 1 d .
H23A H -0.3753 0.0945 0.1284 0.039 Uiso 1 1 calc R
H23B H -0.3919 0.0991 0.2237 0.039 Uiso 1 1 calc R
C24 C -0.2772(6) 0.0285(2) 0.2000(3) 0.0303(14) Uani 1 1 d .
H24A H -0.2429 0.0203 0.2608 0.036 Uiso 1 1 calc R
H24B H -0.3792 0.0070 0.1753 0.036 Uiso 1 1 calc R
C25 C -0.0960(7) 0.1254(2) 0.3006(3) 0.0328(14) Uani 1 1 d .
H25A H -0.1769 0.1467 0.3229 0.049 Uiso 1 1 calc R
H25B H 0.0138 0.1436 0.3133 0.049 Uiso 1 1 calc R
H25C H -0.0841 0.0894 0.3265 0.049 Uiso 1 1 calc R
C26 C -0.0150(6) 0.1455(2) 0.0297(3) 0.0307(14) Uani 1 1 d .
H26A H -0.1320 0.1342 0.0257 0.046 Uiso 1 1 calc R
H26B H 0.0434 0.1176 0.0047 0.046 Uiso 1 1 calc R
H26C H -0.0141 0.1796 -0.0004 0.046 Uiso 1 1 calc R
C27 C 0.4193(6) 0.2433(2) 0.2008(4) 0.0285(13) Uani 1 1 d .
H27 H 0.3999 0.2634 0.1500 0.034 Uiso 1 1 calc R
C28 C 0.5154(6) 0.2658(2) 0.2737(3) 0.0303(13) Uani 1 1 d .
H28 H 0.5610 0.3011 0.2725 0.036 Uiso 1 1 calc R
C29 C 0.5453(6) 0.2375(2) 0.3478(3) 0.0291(13) Uani 1 1 d .
H29 H 0.6114 0.2531 0.3978 0.035 Uiso 1 1 calc R
C30 C 0.0889(6) -0.0195(2) 0.3388(3) 0.0235(12) Uani 1 1 d .
H30 H 0.1396 0.0109 0.3192 0.028 Uiso 1 1 calc R
N1 N 0.4479(5) 0.08354(17) 0.5360(2) 0.0233(10) Uani 1 1 d .
N2 N 0.2453(5) 0.00350(17) 0.4765(3) 0.0254(10) Uani 1 1 d .
H2 H 0.2647 0.0343 0.4536 0.031 Uiso 1 1 calc R
N3 N 0.5017(5) 0.15511(17) 0.4229(3) 0.0283(11) Uani 1 1 d .
H4 H 0.4809 0.1203 0.4151 0.034 Uiso 1 1 calc R
N4 N -0.1383(5) 0.01385(17) 0.1590(3) 0.0252(10) Uani 1 1 d .
N5 N -0.1574(5) 0.11988(16) 0.2090(3) 0.0243(10) Uani 1 1 d .
N6 N 0.0724(5) 0.15288(17) 0.1195(2) 0.0246(10) Uani 1 1 d .
O1 O 0.3212(5) -0.04328(15) 0.5998(2) 0.0376(10) Uani 1 1 d .
O2 O 0.5989(6) 0.21599(16) 0.5266(2) 0.0492(11) Uani 1 1 d .
O4 O 0.5471(6) 0.1422(3) 0.0003(3) 0.0901(19) Uani 1 1 d .
O5 O 0.4745(7) 0.0986(2) -0.1335(4) 0.0944(19) Uani 1 1 d .
O6 O 0.2754(5) 0.15432(17) -0.0884(3) 0.0536(12) Uani 1 1 d .
F1 F 0.6841(5) 0.1945(2) -0.1323(3) 0.1109(18) Uani 1 1 d .
F2 F 0.5041(9) 0.2456(2) -0.0942(5) 0.158(3) Uani 1 1 d .
F3 F 0.4387(7) 0.2060(2) -0.2085(4) 0.122(2) Uani 1 1 d .
S1 S 0.44977(19) 0.14352(7) -0.08235(10) 0.0404(4) Uani 1 1 d .
Cu1 Cu 0.01747(7) 0.07999(3) 0.16544(4) 0.0225(2) Uani 1 1 d .
Cl1 Cl 0.24620(15) 0.03610(5) 0.15465(9) 0.0305(4) Uani 1 1 d .

loop_
_atom_site_aniso_label
_atom_site_aniso_U_11
_atom_site_aniso_U_22
_atom_site_aniso_U_33
_atom_site_aniso_U_23
_atom_site_aniso_U_13
_atom_site_aniso_U_12
C1 0.056(5) 0.094(7) 0.093(7) 0.026(6) 0.022(5) 0.003(5)
C2 0.036(4) 0.046(4) 0.032(4) -0.003(3) 0.007(3) -0.008(3)
C3 0.031(3) 0.021(3) 0.034(3) -0.003(3) 0.008(3) -0.003(2)
C4 0.021(3) 0.024(3) 0.033(3) -0.001(3) 0.009(3) 0.005(2)
C5 0.027(3) 0.026(3) 0.040(4) 0.000(3) 0.011(3) -0.001(3)
C6 0.037(3) 0.018(3) 0.053(4) 0.000(3) 0.017(3) -0.004(3)
C7 0.028(3) 0.033(3) 0.033(3) 0.002(3) 0.012(3) 0.003(3)
C8 0.023(3) 0.021(3) 0.031(3) 0.000(3) 0.009(3) 0.003(2)
C9 0.028(3) 0.030(3) 0.027(3) -0.002(3) 0.015(3) 0.005(3)
C10 0.020(3) 0.030(3) 0.027(3) 0.002(3) 0.011(3) 0.004(2)
C11 0.023(3) 0.039(4) 0.024(3) 0.004(3) 0.008(3) 0.003(3)
C12 0.025(3) 0.052(4) 0.019(3) 0.001(3) 0.004(3) 0.003(3)
C13 0.031(3) 0.034(3) 0.027(3) -0.008(3) 0.006(3) -0.002(3)
C14 0.023(3) 0.036(4) 0.024(3) -0.001(3) 0.006(3) 0.005(3)
C15 0.031(3) 0.026(3) 0.029(3) -0.004(3) 0.008(3) -0.002(3)
C16 0.022(3) 0.029(3) 0.025(3) 0.003(3) 0.007(3) 0.005(2)
C17 0.025(3) 0.018(3) 0.027(3) 0.001(3) 0.006(3) -0.004(2)
C18 0.019(3) 0.026(3) 0.024(3) 0.000(3) 0.008(2) -0.001(2)
C19 0.020(3) 0.031(3) 0.027(3) 0.009(3) 0.010(2) 0.002(2)
C21 0.025(3) 0.019(3) 0.030(3) 0.004(2) 0.004(3) 0.003(2)
C22 0.023(3) 0.026(3) 0.037(3) 0.004(3) 0.007(3) 0.008(2)
C23 0.020(3) 0.044(4) 0.035(3) 0.001(3) 0.010(3) -0.001(3)
C24 0.021(3) 0.044(4) 0.028(3) -0.001(3) 0.008(3) -0.001(3)
C25 0.032(3) 0.040(4) 0.029(3) -0.006(3) 0.010(3) 0.005(3)
C26 0.025(3) 0.041(4) 0.023(3) 0.005(3) 0.001(3) -0.001(3)
C27 0.024(3) 0.030(3) 0.034(3) 0.012(3) 0.011(3) 0.002(3)
C28 0.030(3) 0.026(3) 0.032(4) 0.002(3) 0.002(3) -0.007(3)
C29 0.027(3) 0.027(3) 0.031(3) 0.000(3) 0.001(3) -0.003(3)
C30 0.022(3) 0.019(3) 0.029(3) -0.003(2) 0.007(2) -0.005(2)
N1 0.024(2) 0.024(3) 0.023(2) 0.000(2) 0.008(2) 0.003(2)
N2 0.028(2) 0.028(3) 0.022(3) 0.003(2) 0.008(2) -0.002(2)
N3 0.037(3) 0.021(3) 0.023(3) -0.004(2) 0.002(2) -0.006(2)
N4 0.020(2) 0.032(3) 0.025(3) -0.001(2) 0.008(2) -0.002(2)
N5 0.016(2) 0.028(3) 0.029(3) 0.002(2) 0.0047(19) 0.0016(19)
N6 0.020(2) 0.031(3) 0.022(3) 0.003(2) 0.003(2) 0.001(2)
O1 0.050(3) 0.032(2) 0.032(2) 0.008(2) 0.014(2) -0.005(2)
O2 0.078(3) 0.029(3) 0.036(3) -0.006(2) 0.006(2) -0.014(2)
O4 0.051(3) 0.163(6) 0.044(3) 0.037(3) -0.013(3) -0.025(3)
O5 0.108(5) 0.081(4) 0.119(5) -0.022(4) 0.075(4) -0.002(3)
O6 0.032(2) 0.058(3) 0.071(3) 0.010(2) 0.012(2) 0.011(2)
F1 0.051(3) 0.145(5) 0.138(5) 0.043(4) 0.026(3) -0.018(3)
F2 0.185(6) 0.050(3) 0.275(9) -0.045(4) 0.124(6) -0.046(4)
F3 0.101(4) 0.149(5) 0.117(5) 0.078(4) 0.026(4) 0.016(4)
S1 0.0385(9) 0.0507(11) 0.0313(9) 0.0027(8) 0.0066(7) 0.0082(8)
Cu1 0.0176(4) 0.0272(4) 0.0236(4) -0.0006(3) 0.0068(3) 0.0003(3)
Cl1 0.0212(7) 0.0319(8) 0.0407(9) 0.0018(7) 0.0118(6) 0.0035(6)

loop_
_atom_type_symbol
_atom_type_description
_atom_type_scat_dispersion_real
_atom_type_scat_dispersion_imag
_atom_type_scat_source
C C 0.0033 0.0016 'International Tables Vol C Tables 4.2.6.8 and 6.1.1.4'
H H 0.0000 0.0000 'International Tables Vol C Tables 4.2.6.8 and 6.1.1.4'
N N 0.0061 0.0033 'International Tables Vol C Tables 4.2.6.8 and 6.1.1.4'
O O 0.0106 0.0060 'International Tables Vol C Tables 4.2.6.8 and 6.1.1.4'
F F 0.0171 0.0103 'International Tables Vol C Tables 4.2.6.8 and 6.1.1.4'
S S 0.1246 0.1234 'International Tables Vol C Tables 4.2.6.8 and 6.1.1.4'
Cu Cu 0.3201 1.2651 'International Tables Vol C Tables 4.2.6.8 and 6.1.1.4'
Cl Cl 0.1484 0.1585 'International Tables Vol C Tables 4.2.6.8 and 6.1.1.4'

loop_
_geom_angle_atom_site_label_1
_geom_angle_atom_site_label_2
_geom_angle_atom_site_label_3
_geom_angle
F2 C1 F1 110.7(8)
F2 C1 F3 103.4(8)
F1 C1 F3 103.4(7)
F2 C1 S1 115.8(7)
F1 C1 S1 112.6(6)
F3 C1 S1 109.8(6)
N4 C2 H2A 109.5
N4 C2 H2B 109.5
H2A C2 H2B 109.5
N4 C2 H2C 109.5
H2A C2 H2C 109.5
H2B C2 H2C 109.5
N4 C3 C4 115.6(4)
N4 C3 H3A 108.4
C4 C3 H3A 108.4
N4 C3 H3B 108.4
C4 C3 H3B 108.4
H3A C3 H3B 107.4
C5 C4 C30 117.4(5)
C5 C4 C3 119.1(5)
C30 C4 C3 123.5(5)
C6 C5 C4 121.5(5)
C6 C5 H5 119.2
C4 C5 H5 119.2
C5 C6 C7 120.5(5)
C5 C6 H6 119.7
C7 C6 H6 119.7
C8 C7 C6 118.8(5)
C8 C7 H7 120.6
C6 C7 H7 120.6
C30 C8 C7 120.2(5)
C30 C8 N2 117.4(4)
C7 C8 N2 122.4(5)
O1 C9 N2 125.2(5)
O1 C9 C10 121.9(5)
N2 C9 C10 112.9(5)
N1 C10 C11 123.7(5)
N1 C10 C9 115.6(5)
C11 C10 C9 120.7(5)
C10 C11 C12 118.8(5)
C10 C11 H11 120.6
C12 C11 H11 120.6
C11 C12 C13 118.6(5)
C11 C12 H12 120.7
C13 C12 H12 120.7
C14 C13 C12 119.0(5)
C14 C13 H13 120.5
C12 C13 H13 120.5
N1 C14 C13 123.3(5)
N1 C14 C15 116.6(5)
C13 C14 C15 120.1(5)
O2 C15 N3 124.9(5)
O2 C15 C14 120.6(5)
N3 C15 C14 114.5(5)
C29 C16 C17 120.0(5)
C29 C16 N3 122.7(5)
C17 C16 N3 117.3(5)
C18 C17 C16 120.6(5)
C18 C17 H17 119.7
C16 C17 H17 119.7
C27 C18 C17 118.4(5)
C27 C18 C19 119.4(5)
C17 C18 C19 122.1(4)
C18 C19 N6 115.1(4)
C18 C19 H19A 108.5
N6 C19 H19A 108.5
C18 C19 H19B 108.5
N6 C19 H19B 108.5
H19A C19 H19B 107.5
N6 C21 C22 109.6(4)
N6 C21 H21A 109.8
C22 C21 H21A 109.8
N6 C21 H21B 109.8
C22 C21 H21B 109.8
H21A C21 H21B 108.2
N5 C22 C21 108.9(4)
N5 C22 H22A 109.9
C21 C22 H22A 109.9
N5 C22 H22B 109.9
C21 C22 H22B 109.9
H22A C22 H22B 108.3
N5 C23 C24 110.0(4)
N5 C23 H23A 109.7
C24 C23 H23A 109.7
N5 C23 H23B 109.7
C24 C23 H23B 109.7
H23A C23 H23B 108.2
N4 C24 C23 109.6(4)
N4 C24 H24A 109.8
C23 C24 H24A 109.8
N4 C24 H24B 109.8
C23 C24 H24B 109.8
H24A C24 H24B 108.2
N5 C25 H25A 109.5
N5 C25 H25B 109.5
H25A C25 H25B 109.5
N5 C25 H25C 109.5
H25A C25 H25C 109.5
H25B C25 H25C 109.5
N6 C26 H26A 109.5
N6 C26 H26B 109.5
H26A C26 H26B 109.5
N6 C26 H26C 109.5
H26A C26 H26C 109.5
H26B C26 H26C 109.5
C18 C27 C28 121.2(5)
C18 C27 H27 119.4
C28 C27 H27 119.4
C29 C28 C27 120.4(5)
C29 C28 H28 119.8
C27 C28 H28 119.8
C28 C29 C16 119.4(5)
C28 C29 H29 120.3
C16 C29 H29 120.3
C8 C30 C4 121.6(5)
C8 C30 H30 119.2
C4 C30 H30 119.2
C10 N1 C14 116.6(4)
C9 N2 C8 129.8(4)
C9 N2 N3 98.2(3)
C8 N2 N3 131.4(3)
C9 N2 H2 115.1
C8 N2 H2 115.1
N3 N2 H2 18.7
C15 N3 C16 129.4(5)
C15 N3 N2 95.3(3)
C16 N3 N2 130.7(3)
C15 N3 H4 115.3
C16 N3 H4 115.3
N2 N3 H4 29.3
C2 N4 C24 110.1(4)
C2 N4 C3 106.0(4)
C24 N4 C3 110.8(4)
C2 N4 Cu1 100.0(3)
C24 N4 Cu1 108.0(3)
C3 N4 Cu1 121.1(3)
C25 N5 C23 111.0(4)
C25 N5 C22 109.7(4)
C23 N5 C22 111.3(4)
C25 N5 Cu1 108.0(3)
C23 N5 Cu1 107.8(3)
C22 N5 Cu1 108.8(3)
C21 N6 C26 110.9(4)
C21 N6 C19 111.1(4)
C26 N6 C19 105.7(4)
C21 N6 Cu1 107.4(3)
C26 N6 Cu1 99.2(3)
C19 N6 Cu1 121.8(3)
O4 S1 O6 113.6(3)
O4 S1 O5 114.9(4)
O6 S1 O5 112.3(3)
O4 S1 C1 104.3(4)
O6 S1 C1 105.1(3)
O5 S1 C1 105.4(4)
N5 Cu1 N6 86.12(16)
N5 Cu1 N4 85.83(16)
N6 Cu1 N4 150.26(16)
N5 Cu1 Cl1 164.03(13)
N6 Cu1 Cl1 98.19(11)
N4 Cu1 Cl1 97.37(12)

loop_
_geom_bond_atom_site_label_1
_geom_bond_atom_site_label_2
_geom_bond_distance
C1 F2 1.271(10)
C1 F1 1.327(8)
C1 F3 1.366(9)
C1 S1 1.757(9)
C2 N4 1.486(6)
C2 H2A 0.9800
C2 H2B 0.9800
C2 H2C 0.9800
C3 N4 1.511(6)
C3 C4 1.514(7)
C3 H3A 0.9900
C3 H3B 0.9900
C4 C5 1.380(7)
C4 C30 1.401(7)
C5 C6 1.378(8)
C5 H5 0.9500
C6 C7 1.390(7)
C6 H6 0.9500
C7 C8 1.386(7)
C7 H7 0.9500
C8 C30 1.373(7)
C8 N2 1.418(6)
C9 O1 1.224(6)
C9 N2 1.348(6)
C9 C10 1.510(7)
C10 N1 1.338(6)
C10 C11 1.375(7)
C11 C12 1.375(7)
C11 H11 0.9500
C12 C13 1.378(7)
C12 H12 0.9500
C13 C14 1.376(7)
C13 H13 0.9500
C14 N1 1.341(6)
C14 C15 1.499(7)
C15 O2 1.218(6)
C15 N3 1.341(6)
C16 C29 1.377(7)
C16 C17 1.395(7)
C16 N3 1.415(6)
C17 C18 1.383(7)
C17 H17 0.9500
C18 C27 1.375(7)
C18 C19 1.503(7)
C19 N6 1.510(6)
C19 H19A 0.9900
C19 H19B 0.9900
C21 N6 1.490(6)
C21 C22 1.513(6)
C21 H21A 0.9900
C21 H21B 0.9900
C22 N5 1.499(6)
C22 H22A 0.9900
C22 H22B 0.9900
C23 N5 1.490(6)
C23 C24 1.504(7)
C23 H23A 0.9900
C23 H23B 0.9900
C24 N4 1.490(6)
C24 H24A 0.9900
C24 H24B 0.9900
C25 N5 1.473(6)
C25 H25A 0.9800
C25 H25B 0.9800
C25 H25C 0.9800
C26 N6 1.489(6)
C26 H26A 0.9800
C26 H26B 0.9800
C26 H26C 0.9800
C27 C28 1.382(7)
C27 H27 0.9500
C28 C29 1.372(7)
C28 H28 0.9500
C29 H29 0.9500
C30 H30 0.9500
N2 N3 4.479(6)
N2 H2 0.8800
N3 H4 0.8800
N4 Cu1 2.058(4)
N5 Cu1 1.998(4)
N6 Cu1 2.043(4)
O4 S1 1.400(5)
O5 S1 1.435(5)
O6 S1 1.426(4)
Cu1 Cl1 2.1999(13)
